data_4064669
loop_
_publ_author_name
'Lee, Chen-Shiang'
'Zhuang, Rui Rui'
'Sabiah, Shahulhameed'
'Wang, Ju-Chun'
'Hwang, Wen-Shu'
'Lin, Ivan J. B.'

_publ_section_title
;
 Size-Selective Vapochromic Platinum(II) Complex with a Sterically
 Demanding Pincer-Type N-Heterocyclic Carbene Ligand
;
_journal_issue 14
_journal_name_full Organometallics
_journal_page_first 3897
_journal_paper_doi 10.1021/om200253f
_journal_volume 30
_journal_year 2011
_chemical_formula_sum 'C30 H30 F6 N5 O2 P Pt'
_chemical_formula_weight 832.65
_chemical_name_systematic
; 
 ? 
;
_space_group_IT_number 61
_symmetry_cell_setting orthorhombic
_symmetry_space_group_name_Hall '-P 2ac 2ab'
_symmetry_space_group_name_H-M 'P b c a'
_atom_sites_solution_hydrogens geom
_atom_sites_solution_primary direct
_atom_sites_solution_secondary difmap
_audit_creation_method SHELXL-97
_cell_angle_alpha 90.00
_cell_angle_beta 90.00
_cell_angle_gamma 90.00
_cell_formula_units_Z 16
_cell_length_a 28.281(17)
_cell_length_b 14.886(11)
_cell_length_c 30.24(2)
_cell_measurement_reflns_used 2450
_cell_measurement_temperature 293(2)
_cell_measurement_theta_max 22.56
_cell_measurement_theta_min 2.54
_cell_volume 12731(15)
_computing_cell_refinement 'Bruker SAINT'
_computing_data_collection 'Bruker APEX2'
_computing_data_reduction 'Bruker SAINT'
_computing_molecular_graphics 'Bruker SHELXTL'
_computing_publication_material 'Bruker SHELXTL'
_computing_structure_refinement 'SHELXL-97 (Sheldrick, 1997)'
_computing_structure_solution 'SHELXS-97 (Sheldrick, 1990)'
_diffrn_ambient_temperature 293(2)
_diffrn_measured_fraction_theta_full 0.986
_diffrn_measured_fraction_theta_max 0.986
_diffrn_measurement_device_type 'Bruker APEX-II CCD'
_diffrn_measurement_method '\f and \w scans'
_diffrn_radiation_monochromator graphite
_diffrn_radiation_source 'fine-focus sealed tube'
_diffrn_radiation_type MoK\a
_diffrn_radiation_wavelength 0.71073
_diffrn_reflns_av_R_equivalents 0.1693
_diffrn_reflns_av_sigmaI/netI 0.1626
_diffrn_reflns_limit_h_max 34
_diffrn_reflns_limit_h_min -21
_diffrn_reflns_limit_k_max 18
_diffrn_reflns_limit_k_min -18
_diffrn_reflns_limit_l_max 36
_diffrn_reflns_limit_l_min -37
_diffrn_reflns_number 46257
_diffrn_reflns_theta_full 26.39
_diffrn_reflns_theta_max 26.39
_diffrn_reflns_theta_min 1.35
_diffrn_standards_number 0
_exptl_absorpt_coefficient_mu 4.530
_exptl_absorpt_correction_type none
_exptl_crystal_colour yellow
_exptl_crystal_density_diffrn 1.738
_exptl_crystal_density_method 'not measured'
_exptl_crystal_description lump
_exptl_crystal_F_000 6528
_exptl_crystal_size_max 0.05
_exptl_crystal_size_mid 0.04
_exptl_crystal_size_min 0.03
_refine_diff_density_max 1.383
_refine_diff_density_min -1.251
_refine_diff_density_rms 0.175
_refine_ls_extinction_method none
_refine_ls_goodness_of_fit_ref 1.038
_refine_ls_hydrogen_treatment constr
_refine_ls_matrix_type full
_refine_ls_number_parameters 823
_refine_ls_number_reflns 12860
_refine_ls_number_restraints 0
_refine_ls_restrained_S_all 1.038
_refine_ls_R_factor_all 0.1648
_refine_ls_R_factor_gt 0.0573
_refine_ls_shift/su_max 0.006
_refine_ls_shift/su_mean 0.000
_refine_ls_structure_factor_coef Fsqd
_refine_ls_weighting_details 'calc w=1/[\s^2^(Fo^2^)+(0.0100P)^2^+0.0000P] where P=(Fo^2^+2Fc^2^)/3'
_refine_ls_weighting_scheme calc
_refine_ls_wR_factor_gt 0.1021
_refine_ls_wR_factor_ref 0.1315
_reflns_number_gt 5919
_reflns_number_total 12860
_reflns_threshold_expression >2sigma(I)
_cod_data_source_file om200253f_si_002.cif
_cod_data_source_block MesCNCPtCOOHPF6
_cod_depositor_comments
;
The following automatic conversions were performed:

'_symmetry_cell_setting' value 'Orthorhombic' changed to
'orthorhombic' according to
/home/saulius/struct/CIF-dictionaries/cif_core.dic dictionary named
'cif_core.dic' version 2.4.1 from 2010-06-29.

Automatic conversion script
Id: cif_fix_values 1715 2011-07-08 13:25:40Z adriana 
;
_cod_original_sg_symbol_H-M Pbca
_cod_database_code 4064669

loop_
_symmetry_equiv_pos_as_xyz
'x, y, z'
'-x+1/2, -y, z+1/2'
'x+1/2, -y+1/2, -z'
'-x, y+1/2, -z+1/2'
'-x, -y, -z'
'x-1/2, y, -z-1/2'
'-x-1/2, y-1/2, z'
'x, -y-1/2, z-1/2'

loop_
_atom_site_label
_atom_site_type_symbol
_atom_site_fract_x
_atom_site_fract_y
_atom_site_fract_z
_atom_site_U_iso_or_equiv
_atom_site_adp_type
_atom_site_occupancy
_atom_site_symmetry_multiplicity
_atom_site_calc_flag
_atom_site_refinement_flags
Pt2 Pt -0.327604(16) 0.33127(3) -0.359753(13) 0.03917(13) Uani 1 1 d .
O1 O -0.3290(3) 0.2468(6) -0.4433(3) 0.062(3) Uani 1 1 d .
H1 H -0.3463 0.2415 -0.4649 0.093 Uiso 1 1 d R
O4 O -0.3430(3) 0.3946(6) -0.4487(3) 0.061(3) Uani 1 1 d .
N6 N -0.4416(3) 0.3309(7) -0.3571(3) 0.043(2) Uani 1 1 d .
N7 N -0.4017(4) 0.3440(6) -0.2957(3) 0.045(2) Uani 1 1 d .
N8 N -0.3217(3) 0.3358(7) -0.2921(3) 0.043(2) Uani 1 1 d .
N9 N -0.2153(3) 0.3136(7) -0.3721(3) 0.046(3) Uani 1 1 d .
N10 N -0.2448(3) 0.3244(7) -0.3068(3) 0.050(3) Uani 1 1 d .
C2 C -0.3620(5) 0.3438(8) -0.2687(4) 0.046(3) Uani 1 1 d .
C8 C -0.3341(4) 0.3320(9) -0.4256(4) 0.045(3) Uani 1 1 d .
C12 C -0.2575(4) 0.3235(8) -0.3512(3) 0.042(3) Uani 1 1 d .
C15 C -0.3956(4) 0.3338(7) -0.3414(3) 0.041(3) Uani 1 1 d .
C17 C -0.2756(5) 0.3288(9) -0.2287(4) 0.057(4) Uani 1 1 d .
H17 H -0.2463 0.3218 -0.2150 0.068 Uiso 1 1 calc R
C19 C -0.4499(5) 0.3488(9) -0.2858(4) 0.055(4) Uani 1 1 d .
H19 H -0.4630 0.3562 -0.2578 0.066 Uiso 1 1 calc R
C20 C -0.4736(4) 0.3411(9) -0.3236(4) 0.054(4) Uani 1 1 d .
H20 H -0.5063 0.3423 -0.3267 0.064 Uiso 1 1 calc R
C22 C -0.4507(4) 0.3160(10) -0.4038(4) 0.055(4) Uani 1 1 d .
C23 C -0.4669(5) 0.3877(10) -0.4297(4) 0.058(4) Uani 1 1 d .
C24 C -0.4776(5) 0.4806(9) -0.4077(5) 0.075(5) Uani 1 1 d .
H24A H -0.5086 0.4793 -0.3947 0.113 Uiso 1 1 calc R
H24B H -0.4764 0.5270 -0.4297 0.113 Uiso 1 1 calc R
H24C H -0.4546 0.4926 -0.3852 0.113 Uiso 1 1 calc R
C25 C -0.4737(4) 0.3734(10) -0.4738(4) 0.058(4) Uani 1 1 d .
H25 H -0.4854 0.4203 -0.4909 0.069 Uiso 1 1 calc R
C26 C -0.4484(4) 0.2206(10) -0.4669(5) 0.058(4) Uani 1 1 d .
H26 H -0.4423 0.1648 -0.4795 0.070 Uiso 1 1 calc R
C27 C -0.4229(5) 0.1515(10) -0.3958(4) 0.073(4) Uani 1 1 d .
H27A H -0.3892 0.1568 -0.3930 0.109 Uiso 1 1 calc R
H27B H -0.4305 0.0967 -0.4110 0.109 Uiso 1 1 calc R
H27C H -0.4370 0.1507 -0.3669 0.109 Uiso 1 1 calc R
C28 C -0.3600(5) 0.3437(9) -0.2229(4) 0.064(4) Uani 1 1 d .
H28 H -0.3873 0.3471 -0.2058 0.076 Uiso 1 1 calc R
C29 C -0.3159(6) 0.3383(10) -0.2042(4) 0.069(4) Uani 1 1 d .
H29 H -0.3134 0.3413 -0.1736 0.083 Uiso 1 1 calc R
C30 C -0.2792(5) 0.3298(8) -0.2739(4) 0.046(3) Uani 1 1 d .
C31 C -0.1777(4) 0.3144(9) -0.3436(4) 0.056(4) Uani 1 1 d .
H31 H -0.1458 0.3130 -0.3510 0.067 Uiso 1 1 calc R
C32 C -0.1966(5) 0.3178(9) -0.3020(4) 0.062(4) Uani 1 1 d .
H32 H -0.1800 0.3161 -0.2755 0.075 Uiso 1 1 calc R
C33 C -0.2107(4) 0.3090(9) -0.4208(4) 0.048(3) Uani 1 1 d .
C34 C -0.1966(5) 0.3867(9) -0.4438(4) 0.054(4) Uani 1 1 d .
C35 C -0.1938(5) 0.3786(10) -0.4904(5) 0.063(4) Uani 1 1 d .
H35 H -0.1841 0.4279 -0.5070 0.075 Uiso 1 1 calc R
C36 C -0.2171(4) 0.2232(10) -0.4873(4) 0.055(4) Uani 1 1 d .
H36 H -0.2237 0.1693 -0.5016 0.066 Uiso 1 1 calc R
C37 C -0.2193(4) 0.2275(9) -0.4411(4) 0.051(3) Uani 1 1 d .
C38 C -0.2311(5) 0.1418(10) -0.4130(4) 0.081(5) Uani 1 1 d .
H38A H -0.2609 0.1499 -0.3984 0.121 Uiso 1 1 calc R
H38B H -0.2068 0.1325 -0.3914 0.121 Uiso 1 1 calc R
H38C H -0.2329 0.0904 -0.4322 0.121 Uiso 1 1 calc R
C39 C -0.1823(5) 0.4715(9) -0.4198(5) 0.088(5) Uani 1 1 d .
H39A H -0.1513 0.4641 -0.4075 0.133 Uiso 1 1 calc R
H39B H -0.2044 0.4833 -0.3964 0.133 Uiso 1 1 calc R
H39C H -0.1823 0.5210 -0.4401 0.133 Uiso 1 1 calc R
C66 C -0.4678(5) 0.2789(12) -0.5438(5) 0.098(6) Uani 1 1 d .
H66A H -0.4828 0.2225 -0.5501 0.147 Uiso 1 1 calc R
H66B H -0.4368 0.2797 -0.5568 0.147 Uiso 1 1 calc R
H66C H -0.4863 0.3270 -0.5559 0.147 Uiso 1 1 calc R
C67 C -0.4636(5) 0.2907(11) -0.4946(5) 0.063(4) Uani 1 1 d .
C68 C -0.4420(5) 0.2311(10) -0.4219(4) 0.057(4) Uani 1 1 d .
C71 C -0.2051(5) 0.2989(11) -0.5122(5) 0.063(4) Uani 1 1 d .
C72 C -0.2073(5) 0.2930(12) -0.5614(4) 0.101(6) Uani 1 1 d .
H72A H -0.1847 0.3338 -0.5741 0.151 Uiso 1 1 calc R
H72B H -0.2384 0.3087 -0.5713 0.151 Uiso 1 1 calc R
H72C H -0.2000 0.2328 -0.5706 0.151 Uiso 1 1 calc R
Pt1 Pt -0.103320(17) 0.34345(3) -0.126483(13) 0.03877(13) Uani 1 1 d .
O2 O -0.0735(3) 0.3637(7) -0.2160(3) 0.072(3) Uani 1 1 d .
H2 H -0.0807 0.3720 -0.2420 0.108 Uiso 1 1 d R
O3 O -0.1500(3) 0.3421(6) -0.2104(2) 0.054(2) Uani 1 1 d .
N1 N -0.1369(3) 0.5468(6) -0.1237(3) 0.044(3) Uani 1 1 d .
N2 N -0.1193(3) 0.4831(7) -0.0622(3) 0.044(3) Uani 1 1 d .
N3 N -0.0966(3) 0.3349(7) -0.0597(3) 0.047(2) Uani 1 1 d .
N4 N -0.0780(4) 0.1905(7) -0.0735(3) 0.052(3) Uani 1 1 d .
N5 N -0.0818(3) 0.1338(6) -0.1405(3) 0.042(2) Uani 1 1 d .
C5 C -0.1130(4) 0.3495(8) -0.1919(3) 0.038(3) Uani 1 1 d .
C41 C -0.0861(4) 0.2149(8) -0.1190(3) 0.040(3) Uani 1 1 d .
C43 C -0.0850(4) 0.2557(9) -0.0410(4) 0.046(3) Uani 1 1 d .
C44 C -0.0838(4) 0.2449(9) 0.0041(4) 0.058(4) Uani 1 1 d .
H44 H -0.0768 0.1898 0.0171 0.069 Uiso 1 1 calc R
C45 C -0.0936(4) 0.3197(10) 0.0292(4) 0.058(4) Uani 1 1 d .
H45 H -0.0913 0.3148 0.0598 0.069 Uiso 1 1 calc R
C46 C -0.1068(5) 0.4034(9) 0.0112(4) 0.064(4) Uani 1 1 d .
H46 H -0.1144 0.4522 0.0291 0.077 Uiso 1 1 calc R
C47 C -0.1079(5) 0.4089(9) -0.0349(4) 0.052(4) Uani 1 1 d .
C49 C -0.1204(4) 0.4685(8) -0.1082(3) 0.039(3) Uani 1 1 d .
C51 C -0.1510(5) 0.5613(8) -0.1694(4) 0.044(3) Uani 1 1 d .
C52 C -0.1951(4) 0.5310(7) -0.1811(4) 0.040(3) Uani 1 1 d .
C53 C -0.2068(4) 0.5407(8) -0.2264(4) 0.050(3) Uani 1 1 d .
H53 H -0.2363 0.5215 -0.2364 0.060 Uiso 1 1 calc R
C54 C -0.1740(6) 0.5794(8) -0.2570(4) 0.055(4) Uani 1 1 d .
C55 C -0.1185(5) 0.6008(8) -0.1989(4) 0.053(4) Uani 1 1 d .
C56 C -0.1790(4) 0.1421(10) -0.1702(4) 0.069(4) Uani 1 1 d .
H56A H -0.2088 0.1330 -0.1848 0.103 Uiso 1 1 calc R
H56B H -0.1768 0.2032 -0.1603 0.103 Uiso 1 1 calc R
H56C H -0.1767 0.1024 -0.1453 0.103 Uiso 1 1 calc R
C57 C -0.1391(4) 0.1226(8) -0.2022(4) 0.044(3) Uani 1 1 d .
C58 C -0.0918(5) 0.1203(8) -0.1868(4) 0.047(3) Uani 1 1 d .
C59 C -0.0542(5) 0.1027(9) -0.2164(5) 0.062(4) Uani 1 1 d .
C60 C -0.1123(6) 0.0943(9) -0.2770(5) 0.063(4) Uani 1 1 d .
C61 C -0.0667(6) 0.0884(8) -0.2613(5) 0.070(5) Uani 1 1 d .
H61 H -0.0428 0.0743 -0.2812 0.083 Uiso 1 1 calc R
C62 C -0.1224(6) 0.0841(9) -0.3257(4) 0.081(5) Uani 1 1 d .
H62A H -0.1509 0.0500 -0.3296 0.121 Uiso 1 1 calc R
H62B H -0.0966 0.0534 -0.3397 0.121 Uiso 1 1 calc R
H62C H -0.1263 0.1424 -0.3388 0.121 Uiso 1 1 calc R
C63 C -0.2275(4) 0.4864(9) -0.1494(4) 0.063(4) Uani 1 1 d .
H63A H -0.2162 0.4269 -0.1432 0.095 Uiso 1 1 calc R
H63B H -0.2586 0.4830 -0.1620 0.095 Uiso 1 1 calc R
H63C H -0.2287 0.5204 -0.1225 0.095 Uiso 1 1 calc R
C64 C -0.1462(5) 0.6106(9) -0.0894(4) 0.058(4) Uani 1 1 d .
H64 H -0.1568 0.6694 -0.0928 0.070 Uiso 1 1 calc R
C65 C -0.1365(4) 0.5680(9) -0.0510(4) 0.056(4) Uani 1 1 d .
H65 H -0.1404 0.5908 -0.0226 0.067 Uiso 1 1 calc R
C69 C -0.0692(5) 0.0994(9) -0.0697(5) 0.061(4) Uani 1 1 d .
H69 H -0.0628 0.0685 -0.0437 0.073 Uiso 1 1 calc R
C70 C -0.0715(4) 0.0640(9) -0.1104(5) 0.058(4) Uani 1 1 d .
H70 H -0.0671 0.0038 -0.1175 0.070 Uiso 1 1 calc R
C73 C -0.0701(5) 0.6313(10) -0.1841(5) 0.084(5) Uani 1 1 d .
H73A H -0.0505 0.5798 -0.1787 0.126 Uiso 1 1 calc R
H73B H -0.0730 0.6659 -0.1574 0.126 Uiso 1 1 calc R
H73C H -0.0561 0.6677 -0.2068 0.126 Uiso 1 1 calc R
C74 C -0.1317(5) 0.6090(9) -0.2420(4) 0.061(4) Uani 1 1 d .
H74 H -0.1109 0.6357 -0.2619 0.073 Uiso 1 1 calc R
C75 C -0.1894(5) 0.5862(9) -0.3059(4) 0.077(5) Uani 1 1 d .
H75A H -0.1849 0.6466 -0.3161 0.115 Uiso 1 1 calc R
H75B H -0.2222 0.5701 -0.3085 0.115 Uiso 1 1 calc R
H75C H -0.1706 0.5460 -0.3234 0.115 Uiso 1 1 calc R
C76 C -0.1468(5) 0.1097(8) -0.2471(4) 0.055(4) Uani 1 1 d .
H76 H -0.1778 0.1118 -0.2572 0.066 Uiso 1 1 calc R
C77 C -0.0049(5) 0.1036(10) -0.2003(5) 0.080(5) Uani 1 1 d .
H77A H 0.0162 0.1121 -0.2248 0.120 Uiso 1 1 calc R
H77B H 0.0020 0.0475 -0.1861 0.120 Uiso 1 1 calc R
H77C H -0.0009 0.1518 -0.1795 0.120 Uiso 1 1 calc R
P2 P -0.03537(13) 0.3446(3) -0.34588(11) 0.0583(10) Uani 1 1 d .
F5 F -0.0006(4) 0.3759(8) -0.3099(3) 0.129(4) Uani 1 1 d .
F6 F -0.0702(4) 0.3045(8) -0.3118(3) 0.138(4) Uani 1 1 d .
F7 F -0.0729(3) 0.3171(7) -0.3845(3) 0.110(4) Uani 1 1 d .
F8 F -0.0107(5) 0.2554(8) -0.3528(5) 0.180(6) Uani 1 1 d .
F9 F -0.0076(4) 0.3921(9) -0.3827(3) 0.156(5) Uani 1 1 d .
F10 F -0.0631(4) 0.4327(8) -0.3411(5) 0.161(5) Uani 1 1 d .
P3 P -0.33817(15) 0.3756(2) -0.06515(12) 0.0590(11) Uani 1 1 d .
F1 F -0.3769(3) 0.3427(7) -0.0985(3) 0.105(3) Uani 1 1 d .
F2 F -0.3465(3) 0.2853(5) -0.0369(2) 0.080(3) Uani 1 1 d .
F3 F -0.3770(3) 0.4251(6) -0.0366(3) 0.102(3) Uani 1 1 d .
F4 F -0.3004(3) 0.3231(6) -0.0941(3) 0.091(3) Uani 1 1 d .
F11 F -0.2991(3) 0.4048(6) -0.0310(3) 0.104(3) Uani 1 1 d .
F12 F -0.3309(3) 0.4652(6) -0.0928(3) 0.098(3) Uani 1 1 d .

loop_
_atom_site_aniso_label
_atom_site_aniso_U_11
_atom_site_aniso_U_22
_atom_site_aniso_U_33
_atom_site_aniso_U_23
_atom_site_aniso_U_13
_atom_site_aniso_U_12
Pt2 0.0369(3) 0.0582(3) 0.0224(2) 0.0021(2) -0.00002(19) 0.0003(3)
O1 0.068(7) 0.074(7) 0.044(5) -0.013(5) -0.006(5) 0.005(5)
O4 0.077(7) 0.077(7) 0.030(5) 0.017(5) 0.000(5) 0.006(5)
N6 0.034(5) 0.054(6) 0.042(6) -0.004(6) 0.002(5) -0.004(6)
N7 0.050(7) 0.045(6) 0.041(6) 0.002(5) 0.000(5) -0.012(6)
N8 0.043(6) 0.054(6) 0.033(5) 0.001(5) 0.000(5) 0.004(6)
N9 0.036(6) 0.072(7) 0.031(5) 0.003(5) -0.001(5) 0.015(5)
N10 0.033(6) 0.077(8) 0.041(6) 0.010(6) -0.005(5) -0.007(6)
C2 0.068(9) 0.044(8) 0.026(6) -0.003(6) 0.008(6) 0.001(8)
C8 0.038(8) 0.055(8) 0.041(7) -0.001(7) 0.003(6) -0.003(7)
C12 0.047(8) 0.053(8) 0.026(6) 0.007(6) -0.012(5) 0.006(7)
C15 0.052(8) 0.047(7) 0.025(5) -0.007(5) 0.012(5) 0.010(8)
C17 0.060(9) 0.078(10) 0.033(7) 0.007(7) -0.019(6) -0.007(9)
C19 0.049(9) 0.062(9) 0.054(9) -0.013(7) 0.033(7) -0.010(8)
C20 0.047(8) 0.071(9) 0.043(8) -0.012(8) 0.029(7) -0.012(8)
C22 0.011(6) 0.100(12) 0.054(8) -0.009(8) -0.002(6) 0.009(7)
C23 0.039(8) 0.082(11) 0.052(9) 0.000(8) -0.013(7) -0.002(8)
C24 0.060(11) 0.071(11) 0.095(12) 0.014(9) -0.020(9) 0.021(8)
C25 0.052(10) 0.092(11) 0.030(8) 0.002(7) -0.009(6) 0.006(8)
C26 0.039(8) 0.077(11) 0.058(10) -0.017(8) 0.004(7) 0.001(8)
C27 0.078(11) 0.078(11) 0.062(9) 0.007(8) 0.014(8) 0.009(9)
C28 0.073(11) 0.070(10) 0.047(8) -0.015(8) 0.026(7) -0.027(9)
C29 0.087(12) 0.073(10) 0.047(8) -0.009(8) 0.002(8) -0.031(10)
C30 0.058(9) 0.052(8) 0.029(6) 0.007(6) -0.006(6) -0.005(8)
C31 0.032(7) 0.085(10) 0.049(8) 0.007(7) -0.026(6) -0.001(7)
C32 0.067(10) 0.083(11) 0.038(8) -0.002(7) -0.027(7) 0.000(9)
C33 0.034(8) 0.066(10) 0.045(8) -0.003(7) -0.003(6) 0.025(7)
C34 0.053(9) 0.060(10) 0.050(9) -0.001(7) -0.009(7) 0.013(7)
C35 0.049(9) 0.090(12) 0.050(9) 0.024(8) 0.002(7) -0.003(8)
C36 0.025(7) 0.081(10) 0.060(10) -0.008(8) 0.001(7) -0.016(7)
C37 0.026(8) 0.068(10) 0.058(9) 0.001(8) 0.008(6) -0.006(7)
C38 0.068(11) 0.100(13) 0.074(11) -0.013(9) 0.020(8) -0.031(9)
C39 0.092(13) 0.062(11) 0.112(14) 0.022(10) -0.014(11) -0.005(9)
C66 0.051(10) 0.175(17) 0.069(12) -0.047(11) -0.032(8) 0.026(11)
C67 0.041(9) 0.093(12) 0.054(10) -0.019(9) -0.009(7) -0.003(8)
C68 0.052(9) 0.069(10) 0.049(9) -0.012(8) -0.002(7) 0.006(8)
C71 0.033(8) 0.107(13) 0.049(9) 0.000(9) 0.000(7) -0.006(8)
C72 0.052(10) 0.21(2) 0.039(9) 0.003(10) 0.007(7) -0.026(12)
Pt1 0.0401(3) 0.0500(3) 0.0262(2) -0.0006(2) -0.0053(2) 0.0009(3)
O2 0.051(6) 0.137(10) 0.029(5) -0.001(5) -0.004(4) -0.004(6)
O3 0.039(5) 0.076(6) 0.046(5) 0.003(5) -0.006(4) -0.004(5)
N1 0.052(7) 0.053(7) 0.028(5) -0.008(5) 0.009(5) -0.002(5)
N2 0.054(7) 0.058(7) 0.022(5) -0.006(5) -0.006(5) -0.005(6)
N3 0.039(6) 0.058(7) 0.044(6) -0.001(6) -0.006(5) -0.001(6)
N4 0.052(7) 0.050(7) 0.055(7) 0.003(5) -0.018(6) 0.001(5)
N5 0.044(6) 0.049(6) 0.034(6) 0.004(5) 0.001(5) -0.007(5)
C5 0.035(8) 0.044(7) 0.036(7) -0.010(6) 0.003(6) 0.008(7)
C41 0.038(7) 0.058(8) 0.023(6) 0.006(6) -0.006(5) -0.021(6)
C43 0.049(9) 0.050(9) 0.039(8) 0.003(6) -0.006(6) -0.004(7)
C44 0.057(10) 0.072(10) 0.044(9) 0.010(7) -0.012(7) -0.025(8)
C45 0.059(9) 0.091(12) 0.023(6) 0.016(7) -0.013(6) -0.014(8)
C46 0.071(10) 0.090(11) 0.030(7) -0.009(7) -0.007(7) 0.020(9)
C47 0.045(9) 0.064(9) 0.048(8) -0.008(7) -0.001(7) -0.022(8)
C49 0.039(7) 0.064(9) 0.013(5) 0.004(5) -0.008(5) -0.012(6)
C51 0.051(9) 0.052(8) 0.029(7) -0.009(6) -0.003(6) 0.018(7)
C52 0.043(8) 0.033(7) 0.043(8) 0.008(6) -0.008(6) 0.006(6)
C53 0.050(9) 0.050(8) 0.049(8) 0.000(6) -0.009(7) 0.013(7)
C54 0.098(12) 0.034(7) 0.034(7) 0.000(6) -0.005(8) 0.002(8)
C55 0.056(9) 0.053(9) 0.049(9) 0.000(7) -0.001(7) 0.001(7)
C56 0.044(8) 0.117(13) 0.045(8) 0.019(8) -0.007(7) -0.016(9)
C57 0.049(9) 0.044(8) 0.040(8) 0.002(6) 0.003(7) 0.003(6)
C58 0.063(10) 0.040(7) 0.038(7) 0.006(6) 0.004(7) -0.011(7)
C59 0.073(11) 0.051(9) 0.063(10) 0.003(7) 0.022(9) 0.004(8)
C60 0.087(13) 0.047(9) 0.055(9) -0.005(7) 0.004(9) 0.022(9)
C61 0.099(14) 0.038(9) 0.072(11) -0.009(7) 0.028(10) 0.016(9)
C62 0.137(16) 0.065(10) 0.041(9) -0.020(7) 0.019(9) -0.003(10)
C63 0.055(9) 0.083(10) 0.051(9) 0.011(7) -0.004(7) -0.015(8)
C64 0.076(10) 0.062(9) 0.037(8) -0.001(7) -0.005(7) 0.015(8)
C65 0.063(10) 0.058(9) 0.045(9) -0.025(7) 0.003(7) 0.014(8)
C69 0.080(12) 0.056(10) 0.046(9) 0.006(7) -0.009(8) -0.014(8)
C70 0.059(10) 0.037(8) 0.079(11) 0.019(7) -0.002(8) 0.004(7)
C73 0.060(11) 0.100(13) 0.092(13) 0.023(10) -0.015(9) -0.023(9)
C74 0.055(10) 0.086(11) 0.042(9) 0.001(8) 0.005(7) -0.015(8)
C75 0.124(14) 0.064(10) 0.042(9) 0.001(7) -0.020(9) 0.010(9)
C76 0.062(10) 0.052(8) 0.051(9) -0.016(7) -0.014(8) -0.008(8)
C77 0.042(10) 0.073(11) 0.125(15) 0.006(10) -0.008(9) 0.000(8)
P2 0.052(2) 0.077(3) 0.046(2) -0.008(2) 0.0044(17) -0.008(2)
F5 0.109(8) 0.184(11) 0.096(8) 0.001(7) -0.051(7) -0.019(8)
F6 0.153(10) 0.203(13) 0.058(6) 0.002(7) 0.023(6) -0.068(9)
F7 0.077(6) 0.171(10) 0.081(6) -0.068(6) -0.011(5) -0.031(6)
F8 0.166(12) 0.142(11) 0.231(16) -0.028(10) -0.036(11) 0.094(9)
F9 0.160(11) 0.213(14) 0.095(9) 0.022(8) 0.019(8) -0.088(10)
F10 0.119(10) 0.136(11) 0.227(15) -0.060(10) -0.047(10) 0.036(8)
P3 0.075(3) 0.054(2) 0.048(2) 0.0102(18) -0.002(2) 0.001(2)
F1 0.122(8) 0.119(8) 0.076(6) 0.035(6) -0.045(6) -0.011(7)
F2 0.141(8) 0.059(5) 0.040(5) 0.010(4) -0.003(5) 0.004(5)
F3 0.135(9) 0.088(7) 0.084(7) 0.024(5) 0.035(6) 0.036(6)
F4 0.106(7) 0.094(7) 0.072(6) 0.005(5) 0.019(5) 0.035(6)
F11 0.103(8) 0.077(7) 0.131(9) -0.019(6) -0.050(6) -0.001(5)
F12 0.082(7) 0.097(7) 0.114(8) 0.051(6) 0.010(6) 0.006(5)

loop_
_atom_type_symbol
_atom_type_description
_atom_type_scat_dispersion_real
_atom_type_scat_dispersion_imag
_atom_type_scat_source
C C 0.0033 0.0016 'International Tables Vol C Tables 4.2.6.8 and 6.1.1.4'
H H 0.0000 0.0000 'International Tables Vol C Tables 4.2.6.8 and 6.1.1.4'
F F 0.0171 0.0103 'International Tables Vol C Tables 4.2.6.8 and 6.1.1.4'
N N 0.0061 0.0033 'International Tables Vol C Tables 4.2.6.8 and 6.1.1.4'
O O 0.0106 0.0060 'International Tables Vol C Tables 4.2.6.8 and 6.1.1.4'
P P 0.1023 0.0942 'International Tables Vol C Tables 4.2.6.8 and 6.1.1.4'
Pt Pt -1.7033 8.3905 'International Tables Vol C Tables 4.2.6.8 and 6.1.1.4'

loop_
_geom_angle_atom_site_label_1
_geom_angle_atom_site_label_2
_geom_angle_atom_site_label_3
_geom_angle
C8 Pt2 C15 100.9(4)
C8 Pt2 C12 102.7(4)
C15 Pt2 C12 156.4(4)
C8 Pt2 N8 177.7(5)
C15 Pt2 N8 78.5(4)
C12 Pt2 N8 78.0(4)
C8 O1 H1 109.5
C20 N6 C15 111.2(10)
C20 N6 C22 128.4(10)
C15 N6 C22 120.4(9)
C2 N7 C19 131.5(10)
C2 N7 C15 118.8(10)
C19 N7 C15 109.7(10)
C30 N8 C2 123.9(10)
C30 N8 Pt2 119.0(8)
C2 N8 Pt2 117.1(8)
C12 N9 C31 112.7(10)
C12 N9 C33 123.1(9)
C31 N9 C33 124.1(10)
C32 N10 C12 110.9(10)
C32 N10 C30 128.5(10)
C12 N10 C30 120.6(10)
N8 C2 N7 112.1(10)
N8 C2 C28 119.3(12)
N7 C2 C28 128.3(12)
O4 C8 O1 120.9(11)
O4 C8 Pt2 127.3(10)
O1 C8 Pt2 111.7(8)
N9 C12 N10 103.0(9)
N9 C12 Pt2 144.6(8)
N10 C12 Pt2 112.3(8)
N6 C15 N7 103.2(9)
N6 C15 Pt2 143.6(7)
N7 C15 Pt2 113.1(8)
C29 C17 C30 118.4(12)
C29 C17 H17 120.8
C30 C17 H17 120.8
C20 C19 N7 107.6(10)
C20 C19 H19 126.2
N7 C19 H19 126.2
C19 C20 N6 108.2(11)
C19 C20 H20 125.9
N6 C20 H20 125.9
C68 C22 C23 121.7(13)
C68 C22 N6 119.2(13)
C23 C22 N6 119.1(13)
C25 C23 C22 118.4(14)
C25 C23 C24 121.7(13)
C22 C23 C24 119.9(12)
C23 C24 H24A 109.5
C23 C24 H24B 109.5
H24A C24 H24B 109.5
C23 C24 H24C 109.5
H24A C24 H24C 109.5
H24B C24 H24C 109.5
C23 C25 C67 122.9(13)
C23 C25 H25 118.6
C67 C25 H25 118.6
C68 C26 C67 122.9(14)
C68 C26 H26 118.5
C67 C26 H26 118.5
C68 C27 H27A 109.5
C68 C27 H27B 109.5
H27A C27 H27B 109.5
C68 C27 H27C 109.5
H27A C27 H27C 109.5
H27B C27 H27C 109.5
C29 C28 C2 116.7(12)
C29 C28 H28 121.7
C2 C28 H28 121.7
C17 C29 C28 122.8(13)
C17 C29 H29 118.6
C28 C29 H29 118.6
N8 C30 C17 118.9(11)
N8 C30 N10 110.0(9)
C17 C30 N10 131.1(12)
C32 C31 N9 106.2(11)
C32 C31 H31 126.9
N9 C31 H31 126.9
C31 C32 N10 107.1(10)
C31 C32 H32 126.5
N10 C32 H32 126.5
C37 C33 C34 123.5(12)
C37 C33 N9 117.9(12)
C34 C33 N9 118.6(12)
C33 C34 C35 116.0(13)
C33 C34 C39 121.7(12)
C35 C34 C39 122.2(14)
C71 C35 C34 121.9(13)
C71 C35 H35 119.0
C34 C35 H35 119.0
C71 C36 C37 120.8(13)
C71 C36 H36 119.6
C37 C36 H36 119.6
C33 C37 C36 118.4(13)
C33 C37 C38 120.8(12)
C36 C37 C38 120.8(13)
C37 C38 H38A 109.5
C37 C38 H38B 109.5
H38A C38 H38B 109.5
C37 C38 H38C 109.5
H38A C38 H38C 109.5
H38B C38 H38C 109.5
C34 C39 H39A 109.5
C34 C39 H39B 109.5
H39A C39 H39B 109.5
C34 C39 H39C 109.5
H39A C39 H39C 109.5
H39B C39 H39C 109.5
C67 C66 H66A 109.5
C67 C66 H66B 109.5
H66A C66 H66B 109.5
C67 C66 H66C 109.5
H66A C66 H66C 109.5
H66B C66 H66C 109.5
C26 C67 C25 116.4(13)
C26 C67 C66 121.8(14)
C25 C67 C66 121.8(14)
C26 C68 C22 117.7(13)
C26 C68 C27 118.0(13)
C22 C68 C27 124.1(12)
C35 C71 C36 119.2(13)
C35 C71 C72 122.0(14)
C36 C71 C72 118.7(15)
C71 C72 H72A 109.5
C71 C72 H72B 109.5
H72A C72 H72B 109.5
C71 C72 H72C 109.5
H72A C72 H72C 109.5
H72B C72 H72C 109.5
C41 Pt1 C5 101.0(4)
C41 Pt1 C49 157.4(4)
C5 Pt1 C49 101.4(4)
C41 Pt1 N3 78.7(4)
C5 Pt1 N3 177.3(4)
C49 Pt1 N3 78.9(4)
C5 O2 H2 109.5
C49 N1 C64 112.9(10)
C49 N1 C51 123.8(9)
C64 N1 C51 122.7(10)
C65 N2 C49 111.9(10)
C65 N2 C47 129.9(10)
C49 N2 C47 117.5(10)
C43 N3 C47 122.1(11)
C43 N3 Pt1 119.5(8)
C47 N3 Pt1 118.1(9)
C69 N4 C43 130.5(12)
C69 N4 C41 110.8(10)
C43 N4 C41 118.3(10)
C41 N5 C70 111.0(10)
C41 N5 C58 124.3(9)
C70 N5 C58 124.4(11)
O3 C5 O2 119.1(10)
O3 C5 Pt1 125.5(9)
O2 C5 Pt1 115.4(8)
N5 C41 N4 102.4(10)
N5 C41 Pt1 144.3(8)
N4 C41 Pt1 113.0(8)
N3 C43 C44 121.6(12)
N3 C43 N4 110.4(11)
C44 C43 N4 127.9(13)
C45 C44 C43 116.5(13)
C45 C44 H44 121.7
C43 C44 H44 121.7
C44 C45 C46 123.9(11)
C44 C45 H45 118.1
C46 C45 H45 118.1
C47 C46 C45 116.2(12)
C47 C46 H46 121.9
C45 C46 H46 121.9
N3 C47 C46 119.6(12)
N3 C47 N2 111.1(11)
C46 C47 N2 129.3(12)
N1 C49 N2 102.6(10)
N1 C49 Pt1 142.9(8)
N2 C49 Pt1 114.2(8)
C52 C51 C55 124.4(11)
C52 C51 N1 116.5(11)
C55 C51 N1 119.0(12)
C51 C52 C53 115.4(11)
C51 C52 C63 122.8(11)
C53 C52 C63 121.7(11)
C52 C53 C54 121.0(12)
C52 C53 H53 119.5
C54 C53 H53 119.5
C74 C54 C53 119.1(12)
C74 C54 C75 123.3(13)
C53 C54 C75 117.6(13)
C74 C55 C51 117.8(13)
C74 C55 C73 120.3(13)
C51 C55 C73 121.9(12)
C57 C56 H56A 109.5
C57 C56 H56B 109.5
H56A C56 H56B 109.5
C57 C56 H56C 109.5
H56A C56 H56C 109.5
H56B C56 H56C 109.5
C76 C57 C58 117.7(12)
C76 C57 C56 122.3(12)
C58 C57 C56 119.9(11)
C59 C58 C57 120.5(12)
C59 C58 N5 119.5(12)
C57 C58 N5 120.0(11)
C58 C59 C61 116.5(14)
C58 C59 C77 120.0(14)
C61 C59 C77 123.5(14)
C76 C60 C61 117.2(14)
C76 C60 C62 122.3(15)
C61 C60 C62 120.5(14)
C60 C61 C59 123.5(14)
C60 C61 H61 118.2
C59 C61 H61 118.2
C60 C62 H62A 109.5
C60 C62 H62B 109.5
H62A C62 H62B 109.5
C60 C62 H62C 109.5
H62A C62 H62C 109.5
H62B C62 H62C 109.5
C52 C63 H63A 109.5
C52 C63 H63B 109.5
H63A C63 H63B 109.5
C52 C63 H63C 109.5
H63A C63 H63C 109.5
H63B C63 H63C 109.5
C65 C64 N1 105.9(11)
C65 C64 H64 127.1
N1 C64 H64 127.1
C64 C65 N2 106.6(11)
C64 C65 H65 126.7
N2 C65 H65 126.7
C70 C69 N4 107.5(12)
C70 C69 H69 126.2
N4 C69 H69 126.2
C69 C70 N5 108.2(12)
C69 C70 H70 125.9
N5 C70 H70 125.9
C55 C73 H73A 109.5
C55 C73 H73B 109.5
H73A C73 H73B 109.5
C55 C73 H73C 109.5
H73A C73 H73C 109.5
H73B C73 H73C 109.5
C54 C74 C55 122.3(13)
C54 C74 H74 118.9
C55 C74 H74 118.9
C54 C75 H75A 109.5
C54 C75 H75B 109.5
H75A C75 H75B 109.5
C54 C75 H75C 109.5
H75A C75 H75C 109.5
H75B C75 H75C 109.5
C60 C76 C57 124.4(14)
C60 C76 H76 117.8
C57 C76 H76 117.8
C59 C77 H77A 109.5
C59 C77 H77B 109.5
H77A C77 H77B 109.5
C59 C77 H77C 109.5
H77A C77 H77C 109.5
H77B C77 H77C 109.5
F8 P2 F9 93.9(8)
F8 P2 F10 176.0(7)
F9 P2 F10 86.3(8)
F8 P2 F5 94.0(7)
F9 P2 F5 92.7(6)
F10 P2 F5 90.0(6)
F8 P2 F6 92.8(8)
F9 P2 F6 171.0(8)
F10 P2 F6 86.6(8)
F5 P2 F6 93.0(6)
F8 P2 F7 88.9(6)
F9 P2 F7 85.9(6)
F10 P2 F7 87.1(6)
F5 P2 F7 176.9(7)
F6 P2 F7 88.1(5)
F1 P3 F11 177.8(5)
F1 P3 F3 90.7(6)
F11 P3 F3 90.1(6)
F1 P3 F4 87.7(5)
F11 P3 F4 91.5(6)
F3 P3 F4 178.0(6)
F1 P3 F12 90.8(5)
F11 P3 F12 91.2(5)
F3 P3 F12 89.1(5)
F4 P3 F12 92.1(5)
F1 P3 F2 88.8(5)
F11 P3 F2 89.2(5)
F3 P3 F2 89.9(5)
F4 P3 F2 88.9(5)
F12 P3 F2 178.9(6)

loop_
_geom_bond_atom_site_label_1
_geom_bond_atom_site_label_2
_geom_bond_distance
Pt2 C8 2.001(11)
Pt2 C15 2.002(11)
Pt2 C12 2.003(11)
Pt2 N8 2.054(8)
O1 C8 1.384(14)
O1 H1 0.8201
O4 C8 1.191(13)
N6 C20 1.368(13)
N6 C15 1.385(13)
N6 C22 1.450(15)
N7 C2 1.387(14)
N7 C19 1.397(14)
N7 C15 1.400(12)
N8 C30 1.323(13)
N8 C2 1.346(14)
N9 C12 1.359(13)
N9 C31 1.369(13)
N9 C33 1.479(14)
N10 C32 1.374(15)
N10 C12 1.390(12)
N10 C30 1.393(14)
C2 C28 1.386(15)
C17 C29 1.368(17)
C17 C30 1.373(14)
C17 H17 0.9300
C19 C20 1.332(16)
C19 H19 0.9300
C20 H20 0.9300
C22 C68 1.399(18)
C22 C23 1.402(18)
C23 C25 1.363(16)
C23 C24 1.566(18)
C24 H24A 0.9600
C24 H24B 0.9600
C24 H24C 0.9600
C25 C67 1.412(18)
C25 H25 0.9300
C26 C68 1.382(17)
C26 C67 1.405(18)
C26 H26 0.9300
C27 C68 1.523(18)
C27 H27A 0.9600
C27 H27B 0.9600
C27 H27C 0.9600
C28 C29 1.373(18)
C28 H28 0.9300
C29 H29 0.9300
C31 C32 1.365(16)
C31 H31 0.9300
C32 H32 0.9300
C33 C37 1.381(17)
C33 C34 1.407(17)
C34 C35 1.418(17)
C34 C39 1.512(18)
C35 C71 1.394(19)
C35 H35 0.9300
C36 C71 1.396(18)
C36 C37 1.401(17)
C36 H36 0.9300
C37 C38 1.568(17)
C38 H38A 0.9600
C38 H38B 0.9600
C38 H38C 0.9600
C39 H39A 0.9600
C39 H39B 0.9600
C39 H39C 0.9600
C66 C67 1.503(18)
C66 H66A 0.9600
C66 H66B 0.9600
C66 H66C 0.9600
C71 C72 1.493(17)
C72 H72A 0.9600
C72 H72B 0.9600
C72 H72C 0.9600
Pt1 C41 1.987(12)
Pt1 C5 1.999(11)
Pt1 C49 2.001(12)
Pt1 N3 2.033(9)
O2 C5 1.351(12)
O2 H2 0.8201
O3 C5 1.193(12)
N1 C49 1.339(14)
N1 C64 1.431(14)
N1 C51 1.453(14)
N2 C65 1.397(14)
N2 C49 1.408(12)
N2 C47 1.416(15)
N3 C43 1.348(14)
N3 C47 1.371(15)
N4 C69 1.383(16)
N4 C43 1.395(15)
N4 C41 1.440(13)
N5 C41 1.378(14)
N5 C70 1.412(14)
N5 C58 1.443(14)
C43 C44 1.376(16)
C44 C45 1.375(17)
C44 H44 0.9300
C45 C46 1.410(17)
C45 H45 0.9300
C46 C47 1.397(16)
C46 H46 0.9300
C51 C52 1.373(15)
C51 C55 1.409(17)
C52 C53 1.417(15)
C52 C63 1.483(15)
C53 C54 1.432(17)
C53 H53 0.9300
C54 C74 1.354(17)
C54 C75 1.543(16)
C55 C74 1.363(16)
C55 C73 1.510(17)
C56 C57 1.514(16)
C56 H56A 0.9600
C56 H56B 0.9600
C56 H56C 0.9600
C57 C76 1.388(16)
C57 C58 1.418(16)
C58 C59 1.412(17)
C59 C61 1.420(19)
C59 C77 1.477(18)
C60 C76 1.349(17)
C60 C61 1.377(19)
C60 C62 1.508(17)
C61 H61 0.9300
C62 H62A 0.9600
C62 H62B 0.9600
C62 H62C 0.9600
C63 H63A 0.9600
C63 H63B 0.9600
C63 H63C 0.9600
C64 C65 1.353(16)
C64 H64 0.9300
C65 H65 0.9300
C69 C70 1.338(17)
C69 H69 0.9300
C70 H70 0.9300
C73 H73A 0.9600
C73 H73B 0.9600
C73 H73C 0.9600
C74 H74 0.9300
C75 H75A 0.9600
C75 H75B 0.9600
C75 H75C 0.9600
C76 H76 0.9300
C77 H77A 0.9600
C77 H77B 0.9600
C77 H77C 0.9600
P2 F8 1.514(10)
P2 F9 1.535(10)
P2 F10 1.535(11)
P2 F5 1.539(9)
P2 F6 1.547(10)
P2 F7 1.630(8)
P3 F1 1.567(9)
P3 F11 1.574(9)
P3 F3 1.579(9)
P3 F4 1.588(9)
P3 F12 1.588(8)
P3 F2 1.610(8)

loop_
_geom_torsion_atom_site_label_1
_geom_torsion_atom_site_label_2
_geom_torsion_atom_site_label_3
_geom_torsion_atom_site_label_4
_geom_torsion
C8 Pt2 N8 C30 -110(11)
C15 Pt2 N8 C30 175.2(10)
C12 Pt2 N8 C30 -1.7(9)
C8 Pt2 N8 C2 71(11)
C15 Pt2 N8 C2 -4.0(9)
C12 Pt2 N8 C2 179.1(10)
C30 N8 C2 N7 -176.7(11)
Pt2 N8 C2 N7 2.4(13)
C30 N8 C2 C28 -1.6(19)
Pt2 N8 C2 C28 177.5(10)
C19 N7 C2 N8 178.5(11)
C15 N7 C2 N8 1.7(15)
C19 N7 C2 C28 4(2)
C15 N7 C2 C28 -172.9(13)
C15 Pt2 C8 O4 77.4(12)
C12 Pt2 C8 O4 -104.7(12)
N8 Pt2 C8 O4 3(12)
C15 Pt2 C8 O1 -99.7(8)
C12 Pt2 C8 O1 78.1(9)
N8 Pt2 C8 O1 -174(25)
C31 N9 C12 N10 -4.1(13)
C33 N9 C12 N10 -180.0(11)
C31 N9 C12 Pt2 179.9(12)
C33 N9 C12 Pt2 4(2)
C32 N10 C12 N9 1.7(14)
C30 N10 C12 N9 -177.3(10)
C32 N10 C12 Pt2 179.3(9)
C30 N10 C12 Pt2 0.3(14)
C8 Pt2 C12 N9 -5.7(16)
C15 Pt2 C12 N9 169.0(12)
N8 Pt2 C12 N9 176.5(16)
C8 Pt2 C12 N10 178.5(9)
C15 Pt2 C12 N10 -6.9(17)
N8 Pt2 C12 N10 0.7(8)
C20 N6 C15 N7 1.6(13)
C22 N6 C15 N7 -176.8(11)
C20 N6 C15 Pt2 -176.7(11)
C22 N6 C15 Pt2 5(2)
C2 N7 C15 N6 176.1(10)
C19 N7 C15 N6 -1.4(12)
C2 N7 C15 Pt2 -5.0(13)
C19 N7 C15 Pt2 177.6(8)
C8 Pt2 C15 N6 5.0(15)
C12 Pt2 C15 N6 -169.7(12)
N8 Pt2 C15 N6 -177.2(15)
C8 Pt2 C15 N7 -173.2(8)
C12 Pt2 C15 N7 12.1(17)
N8 Pt2 C15 N7 4.6(8)
C2 N7 C19 C20 -176.3(12)
C15 N7 C19 C20 0.7(14)
N7 C19 C20 N6 0.3(15)
C15 N6 C20 C19 -1.3(15)
C22 N6 C20 C19 177.0(13)
C20 N6 C22 C68 -107.3(15)
C15 N6 C22 C68 70.8(15)
C20 N6 C22 C23 74.1(17)
C15 N6 C22 C23 -107.8(13)
C68 C22 C23 C25 -1(2)
N6 C22 C23 C25 177.7(11)
C68 C22 C23 C24 178.0(12)
N6 C22 C23 C24 -3.5(18)
C22 C23 C25 C67 -2(2)
C24 C23 C25 C67 179.1(13)
N8 C2 C28 C29 2(2)
N7 C2 C28 C29 176.3(12)
C30 C17 C29 C28 4(2)
C2 C28 C29 C17 -3(2)
C2 N8 C30 C17 2.0(19)
Pt2 N8 C30 C17 -177.1(9)
C2 N8 C30 N10 -178.6(11)
Pt2 N8 C30 N10 2.2(14)
C29 C17 C30 N8 -3(2)
C29 C17 C30 N10 177.8(13)
C32 N10 C30 N8 179.6(13)
C12 N10 C30 N8 -1.6(16)
C32 N10 C30 C17 -1(2)
C12 N10 C30 C17 177.6(13)
C12 N9 C31 C32 4.9(15)
C33 N9 C31 C32 -179.2(11)
N9 C31 C32 N10 -3.5(15)
C12 N10 C32 C31 1.2(15)
C30 N10 C32 C31 -180.0(12)
C12 N9 C33 C37 -81.6(14)
C31 N9 C33 C37 103.0(14)
C12 N9 C33 C34 100.0(14)
C31 N9 C33 C34 -75.4(15)
C37 C33 C34 C35 3.0(19)
N9 C33 C34 C35 -178.7(10)
C37 C33 C34 C39 -173.1(13)
N9 C33 C34 C39 5.1(18)
C33 C34 C35 C71 1.1(19)
C39 C34 C35 C71 177.2(13)
C34 C33 C37 C36 -4.4(19)
N9 C33 C37 C36 177.3(10)
C34 C33 C37 C38 175.3(12)
N9 C33 C37 C38 -3.0(17)
C71 C36 C37 C33 1.8(19)
C71 C36 C37 C38 -177.9(12)
C68 C26 C67 C25 -2(2)
C68 C26 C67 C66 176.8(13)
C23 C25 C67 C26 3(2)
C23 C25 C67 C66 -175.1(13)
C67 C26 C68 C22 -1(2)
C67 C26 C68 C27 -176.8(12)
C23 C22 C68 C26 2(2)
N6 C22 C68 C26 -176.2(11)
C23 C22 C68 C27 177.9(12)
N6 C22 C68 C27 -0.6(19)
C34 C35 C71 C36 -4(2)
C34 C35 C71 C72 173.2(12)
C37 C36 C71 C35 2(2)
C37 C36 C71 C72 -174.8(12)
C41 Pt1 N3 C43 -0.2(9)
C5 Pt1 N3 C43 82(10)
C49 Pt1 N3 C43 177.8(10)
C41 Pt1 N3 C47 -174.9(9)
C5 Pt1 N3 C47 -93(10)
C49 Pt1 N3 C47 3.1(9)
C41 Pt1 C5 O3 94.9(11)
C49 Pt1 C5 O3 -82.0(11)
N3 Pt1 C5 O3 13(10)
C41 Pt1 C5 O2 -85.4(9)
C49 Pt1 C5 O2 97.7(9)
N3 Pt1 C5 O2 -167(9)
C70 N5 C41 N4 -0.2(12)
C58 N5 C41 N4 173.1(10)
C70 N5 C41 Pt1 -173.6(11)
C58 N5 C41 Pt1 0(2)
C69 N4 C41 N5 0.4(13)
C43 N4 C41 N5 -173.0(10)
C69 N4 C41 Pt1 176.2(8)
C43 N4 C41 Pt1 2.8(13)
C5 Pt1 C41 N5 -5.6(15)
C49 Pt1 C41 N5 166.5(12)
N3 Pt1 C41 N5 171.7(15)
C5 Pt1 C41 N4 -178.6(8)
C49 Pt1 C41 N4 -6.5(17)
N3 Pt1 C41 N4 -1.3(8)
C47 N3 C43 C44 -0.1(19)
Pt1 N3 C43 C44 -174.6(9)
C47 N3 C43 N4 176.2(10)
Pt1 N3 C43 N4 1.7(14)
C69 N4 C43 N3 -174.8(12)
C41 N4 C43 N3 -2.9(15)
C69 N4 C43 C44 1(2)
C41 N4 C43 C44 173.1(12)
N3 C43 C44 C45 -2.1(19)
N4 C43 C44 C45 -177.7(12)
C43 C44 C45 C46 3(2)
C44 C45 C46 C47 -3(2)
C43 N3 C47 C46 1.0(19)
Pt1 N3 C47 C46 175.6(10)
C43 N3 C47 N2 -179.3(10)
Pt1 N3 C47 N2 -4.7(13)
C45 C46 C47 N3 0.2(19)
C45 C46 C47 N2 -179.4(12)
C65 N2 C47 N3 173.9(11)
C49 N2 C47 N3 4.1(15)
C65 N2 C47 C46 -6(2)
C49 N2 C47 C46 -176.2(13)
C64 N1 C49 N2 0.1(13)
C51 N1 C49 N2 -170.6(10)
C64 N1 C49 Pt1 173.0(11)
C51 N1 C49 Pt1 2(2)
C65 N2 C49 N1 2.0(13)
C47 N2 C49 N1 173.6(10)
C65 N2 C49 Pt1 -173.4(8)
C47 N2 C49 Pt1 -1.7(13)
C41 Pt1 C49 N1 -167.9(11)
C5 Pt1 C49 N1 4.2(15)
N3 Pt1 C49 N1 -173.1(15)
C41 Pt1 C49 N2 4.5(17)
C5 Pt1 C49 N2 176.7(8)
N3 Pt1 C49 N2 -0.6(8)
C49 N1 C51 C52 80.1(14)
C64 N1 C51 C52 -89.7(14)
C49 N1 C51 C55 -97.0(14)
C64 N1 C51 C55 93.2(14)
C55 C51 C52 C53 0.8(18)
N1 C51 C52 C53 -176.1(9)
C55 C51 C52 C63 177.5(12)
N1 C51 C52 C63 0.5(17)
C51 C52 C53 C54 0.2(17)
C63 C52 C53 C54 -176.5(12)
C52 C53 C54 C74 -1.5(19)
C52 C53 C54 C75 179.1(10)
C52 C51 C55 C74 -0.5(19)
N1 C51 C55 C74 176.4(11)
C52 C51 C55 C73 -178.9(12)
N1 C51 C55 C73 -2.0(18)
C76 C57 C58 C59 -1.9(17)
C56 C57 C58 C59 -179.6(11)
C76 C57 C58 N5 179.7(10)
C56 C57 C58 N5 1.9(17)
C41 N5 C58 C59 110.5(13)
C70 N5 C58 C59 -77.0(15)
C41 N5 C58 C57 -71.0(15)
C70 N5 C58 C57 101.4(14)
C57 C58 C59 C61 0.4(18)
N5 C58 C59 C61 178.8(10)
C57 C58 C59 C77 177.9(12)
N5 C58 C59 C77 -3.7(18)
C76 C60 C61 C59 -4(2)
C62 C60 C61 C59 176.0(12)
C58 C59 C61 C60 3(2)
C77 C59 C61 C60 -174.9(13)
C49 N1 C64 C65 -2.1(15)
C51 N1 C64 C65 168.7(11)
N1 C64 C65 N2 3.2(14)
C49 N2 C65 C64 -3.3(14)
C47 N2 C65 C64 -173.6(12)
C43 N4 C69 C70 171.9(12)
C41 N4 C69 C70 -0.4(16)
N4 C69 C70 N5 0.3(15)
C41 N5 C70 C69 0.0(15)
C58 N5 C70 C69 -173.4(12)
C53 C54 C74 C55 2(2)
C75 C54 C74 C55 -178.8(12)
C51 C55 C74 C54 -1(2)
C73 C55 C74 C54 177.5(13)
C61 C60 C76 C57 2(2)
C62 C60 C76 C57 -177.7(12)
C58 C57 C76 C60 0.7(19)
C56 C57 C76 C60 178.4(12)
